data_2223270
loop_
_publ_author_name
'Sun, Ju-feng'
'Li, Hong-juan'

_publ_section_title
;
 1-Benzyl-3,5-bis(2-thienylmethylene)-4-piperidone
;
_journal_coeditor_code BG2287
_journal_issue 10
_journal_name_full 'Acta Crystallographica Section E'
_journal_page_first o2310
_journal_paper_doi 10.1107/S1600536809033923
_journal_volume 65
_journal_year 2009
_chemical_formula_iupac 'C22 H19 N O S2'
_chemical_formula_moiety 'C22 H19 N O S2'
_chemical_formula_sum 'C22 H19 N O S2'
_chemical_formula_weight 377.50
_chemical_name_systematic
;
1-Benzyl-3,5-bis(2-thienylmethylene)-4-piperidone
;
_space_group_IT_number 2
_symmetry_cell_setting triclinic
_symmetry_space_group_name_Hall '-P 1'
_symmetry_space_group_name_H-M 'P -1'
_atom_sites_solution_hydrogens geom
_atom_sites_solution_primary direct
_atom_sites_solution_secondary difmap
_audit_creation_method SHELXL-97
_cell_angle_alpha 87.82(3)
_cell_angle_beta 87.55(3)
_cell_angle_gamma 81.99(3)
_cell_formula_units_Z 2
_cell_length_a 5.7110(11)
_cell_length_b 9.4072(19)
_cell_length_c 17.338(4)
_cell_measurement_reflns_used 2974
_cell_measurement_temperature 113(2)
_cell_measurement_theta_max 27.4
_cell_measurement_theta_min 2.3
_cell_volume 921.1(3)
_computing_cell_refinement 'Crystalclear (Rigaku/MSC, 2005)'
_computing_data_collection 'Crystalclear (Rigaku/MSC, 2005)'
_computing_data_reduction 'Crystalclear (Rigaku/MSC, 2005)'
_computing_molecular_graphics 'SHELXTL (Sheldrick, 2008)'
_computing_publication_material 'CrystalStructure (Rigaku/MSC, 2005)'
_computing_structure_refinement 'SHELXL97 (Sheldrick, 2008)'
_computing_structure_solution 'SHELXS97 (Sheldrick, 2008)'
_diffrn_ambient_temperature 113(2)
_diffrn_detector_area_resol_mean 7.31
_diffrn_measured_fraction_theta_full 0.981
_diffrn_measured_fraction_theta_max 0.981
_diffrn_measurement_device_type 'Rigaku Saturn CCD area-detector'
_diffrn_measurement_method '\w and \f'
_diffrn_radiation_monochromator confocal
_diffrn_radiation_source 'rotating anode'
_diffrn_radiation_type MoK\a
_diffrn_radiation_wavelength 0.71073
_diffrn_reflns_av_R_equivalents 0.0313
_diffrn_reflns_av_sigmaI/netI 0.0427
_diffrn_reflns_limit_h_max 7
_diffrn_reflns_limit_h_min -7
_diffrn_reflns_limit_k_max 12
_diffrn_reflns_limit_k_min -11
_diffrn_reflns_limit_l_max 22
_diffrn_reflns_limit_l_min -22
_diffrn_reflns_number 9377
_diffrn_reflns_theta_full 27.89
_diffrn_reflns_theta_max 27.89
_diffrn_reflns_theta_min 2.19
_diffrn_standards_decay_% 0
_diffrn_standards_interval_count 0
_diffrn_standards_interval_time 0
_diffrn_standards_number 0
_exptl_absorpt_coefficient_mu 0.300
_exptl_absorpt_correction_T_max 0.9706
_exptl_absorpt_correction_T_min 0.9452
_exptl_absorpt_correction_type multi-scan
_exptl_absorpt_process_details '(CrystalClear; Rigaku/MSC, 2005)'
_exptl_crystal_colour Colorless
_exptl_crystal_density_diffrn 1.361
_exptl_crystal_density_method 'not measured'
_exptl_crystal_description Block
_exptl_crystal_F_000 396
_exptl_crystal_size_max 0.19
_exptl_crystal_size_mid 0.16
_exptl_crystal_size_min 0.10
_refine_diff_density_max 0.326
_refine_diff_density_min -0.233
_refine_ls_extinction_coef 0.062(7)
_refine_ls_extinction_expression Fc^*^=kFc[1+0.001xFc^2^\l^3^/sin(2\q)]^-1/4^
_refine_ls_extinction_method 'SHELXL97 (Sheldrick, 2008)'
_refine_ls_goodness_of_fit_ref 1.049
_refine_ls_hydrogen_treatment constr
_refine_ls_matrix_type full
_refine_ls_number_parameters 268
_refine_ls_number_reflns 4321
_refine_ls_number_restraints 58
_refine_ls_restrained_S_all 1.071
_refine_ls_R_factor_all 0.0461
_refine_ls_R_factor_gt 0.0386
_refine_ls_shift/su_max 0.002
_refine_ls_shift/su_mean 0.000
_refine_ls_structure_factor_coef Fsqd
_refine_ls_weighting_details 'calc w=1/[\s^2^(Fo^2^)+(0.0449P)^2^+0.2715P] where P=(Fo^2^+2Fc^2^)/3'
_refine_ls_weighting_scheme calc
_refine_ls_wR_factor_gt 0.0949
_refine_ls_wR_factor_ref 0.1001
_reflns_number_gt 3660
_reflns_number_total 4321
_reflns_threshold_expression I>2\s(I)
_cod_data_source_file bg2287.cif
_cod_data_source_block I
_cod_database_code 2223270
_cod_database_fobs_code 2223270

loop_
_symmetry_equiv_pos_as_xyz
'x, y, z'
'-x, -y, -z'

loop_
_atom_site_type_symbol
_atom_site_label
_atom_site_fract_x
_atom_site_fract_y
_atom_site_fract_z
_atom_site_U_iso_or_equiv
_atom_site_adp_type
_atom_site_calc_flag
_atom_site_refinement_flags
_atom_site_occupancy
_atom_site_disorder_assembly
_atom_site_disorder_group
O O1 0.10269(17) 1.04217(11) 0.40042(6) 0.0258(2) Uani d . 1 A .
N N1 0.6906(2) 0.83369(11) 0.29936(6) 0.0179(2) Uani d . 1 A .
S S1 0.62468(11) 1.24588(7) 0.15845(4) 0.02485(18) Uani d PD 0.757(2) A 1
C C1 0.5420(7) 1.3962(7) 0.1016(3) 0.0266(8) Uani d PD 0.757(2) A 1
H H1 0.6425 1.4337 0.0632 0.032 Uiso calc PR 0.757(2) A 1
C C2 0.3140(7) 1.4554(5) 0.1182(4) 0.0254(7) Uani d PD 0.757(2) A 1
H H2 0.2357 1.5379 0.0920 0.031 Uiso calc PR 0.757(2) A 1
C C3 0.2069(10) 1.3777(7) 0.1801(4) 0.0271(8) Uani d PD 0.757(2) A 1
H H3 0.0490 1.4040 0.1993 0.033 Uiso calc PR 0.757(2) A 1
C C4 0.3533(11) 1.2632(9) 0.2086(6) 0.0188(9) Uani d PD 0.757(2) A 1
S S1' 0.1590(8) 1.4029(5) 0.1772(3) 0.0271(8) Uani d PD 0.243(2) A 2
C C1' 0.351(2) 1.4701(19) 0.1149(13) 0.0254(7) Uani d PD 0.243(2) A 2
H H1' 0.3151 1.5556 0.0842 0.031 Uiso calc PR 0.243(2) A 2
C C2' 0.563(3) 1.388(2) 0.1139(13) 0.0266(8) Uani d PD 0.243(2) A 2
H H2' 0.6929 1.4068 0.0808 0.032 Uiso calc PR 0.243(2) A 2
C C3' 0.5729(16) 1.2660(11) 0.1688(6) 0.02485(18) Uani d PD 0.243(2) A 2
H H3' 0.7127 1.2021 0.1794 0.030 Uiso calc PR 0.243(2) A 2
C C4' 0.357(3) 1.255(3) 0.2029(19) 0.0188(9) Uani d PD 0.243(2) A 2
C C5 0.2893(2) 1.17132(14) 0.27215(8) 0.0193(3) Uani d D 1 . .
H H5 0.1337 1.1968 0.2935 0.023 Uiso calc R 1 A 1
C C6 0.4133(2) 1.05527(14) 0.30644(7) 0.0178(3) Uani d . 1 A .
C C7 0.3030(2) 0.99300(14) 0.37716(8) 0.0187(3) Uani d . 1 . .
C C8 0.4454(2) 0.87146(14) 0.41855(7) 0.0182(3) Uani d . 1 A .
C C9 0.6814(2) 0.81022(14) 0.38344(7) 0.0190(3) Uani d . 1 . .
H H9A 0.8074 0.8558 0.4061 0.023 Uiso calc R 1 A .
H H9B 0.7113 0.7059 0.3960 0.023 Uiso calc R 1 . .
C C10 0.6555(2) 0.98827(14) 0.27952(8) 0.0198(3) Uani d . 1 . .
H H10A 0.6743 1.0031 0.2229 0.024 Uiso calc R 1 A .
H H10B 0.7767 1.0351 0.3041 0.024 Uiso calc R 1 . .
C C11 0.3543(2) 0.82590(14) 0.48683(7) 0.0197(3) Uani d D 1 . .
H H11 0.2046 0.8765 0.5019 0.024 Uiso calc R 1 A 1
S S2 0.7205(3) 0.61663(12) 0.53477(8) 0.0240(2) Uani d PD 0.5857(19) A 1
C C12 0.445(3) 0.716(4) 0.5395(19) 0.0203(8) Uani d PD 0.5857(19) A 1
C C13 0.3181(9) 0.6735(6) 0.6021(3) 0.0232(3) Uani d PD 0.5857(19) A 1
H H13 0.1606 0.7155 0.6145 0.028 Uiso calc PR 0.5857(19) A 1
C C14 0.4430(6) 0.5605(3) 0.64780(19) 0.0247(7) Uani d PD 0.5857(19) A 1
H H14 0.3802 0.5200 0.6939 0.030 Uiso calc PR 0.5857(19) A 1
C C15 0.6667(8) 0.5177(7) 0.6164(4) 0.0290(11) Uani d PD 0.5857(19) A 1
H H15 0.7766 0.4427 0.6375 0.035 Uiso calc PR 0.5857(19) A 1
S S2' 0.3013(3) 0.64625(16) 0.61623(9) 0.0232(3) Uani d PD 0.4143(19) A 2
C C12' 0.469(4) 0.710(6) 0.540(3) 0.0203(8) Uani d PD 0.4143(19) A 2
C C13' 0.6958(16) 0.6399(9) 0.5400(5) 0.0240(2) Uani d PD 0.4143(19) A 2
H H13' 0.8182 0.6600 0.5041 0.029 Uiso calc PR 0.4143(19) A 2
C C14' 0.7256(14) 0.5307(11) 0.6014(6) 0.0290(11) Uani d PD 0.4143(19) A 2
H H14' 0.8709 0.4704 0.6095 0.035 Uiso calc PR 0.4143(19) A 2
C C15' 0.5303(10) 0.5224(5) 0.6456(3) 0.0247(7) Uani d PD 0.4143(19) A 2
H H15' 0.5202 0.4562 0.6880 0.030 Uiso calc PR 0.4143(19) A 2
C C16 0.9204(2) 0.76582(15) 0.26799(8) 0.0215(3) Uani d . 1 . .
H H16A 0.9432 0.6628 0.2840 0.026 Uiso calc R 1 A .
H H16B 1.0479 0.8110 0.2900 0.026 Uiso calc R 1 . .
C C17 0.9401(2) 0.77921(14) 0.18092(8) 0.0196(3) Uani d . 1 A .
C C18 1.1212(3) 0.84215(15) 0.14380(9) 0.0267(3) Uani d . 1 . .
H H18 1.2351 0.8780 0.1734 0.032 Uiso calc R 1 A .
C C19 1.1376(3) 0.85323(17) 0.06335(9) 0.0342(4) Uani d . 1 A .
H H19 1.2626 0.8962 0.0383 0.041 Uiso calc R 1 . .
C C20 0.9723(3) 0.80178(18) 0.02021(9) 0.0355(4) Uani d . 1 . .
H H20 0.9831 0.8093 -0.0346 0.043 Uiso calc R 1 A .
C C21 0.7906(3) 0.73904(18) 0.05690(9) 0.0329(4) Uani d . 1 A .
H H21 0.6764 0.7038 0.0272 0.039 Uiso calc R 1 . .
C C22 0.7747(3) 0.72757(16) 0.13676(8) 0.0251(3) Uani d . 1 . .
H H22 0.6499 0.6841 0.1616 0.030 Uiso calc R 1 A .

loop_
_atom_site_aniso_label
_atom_site_aniso_U_11
_atom_site_aniso_U_22
_atom_site_aniso_U_33
_atom_site_aniso_U_12
_atom_site_aniso_U_13
_atom_site_aniso_U_23
O1 0.0185(5) 0.0275(5) 0.0292(5) 0.0011(4) 0.0057(4) 0.0033(4)
N1 0.0179(6) 0.0160(5) 0.0182(5) 0.0023(4) 0.0023(4) 0.0001(4)
S1 0.0206(4) 0.0249(3) 0.0266(3) 0.0014(2) 0.0062(2) 0.0067(2)
C1 0.0339(12) 0.0242(11) 0.021(2) -0.0028(9) 0.0019(13) 0.0046(10)
C2 0.0331(16) 0.0182(13) 0.0241(10) -0.0003(12) -0.0031(13) 0.0014(8)
C3 0.0295(19) 0.0229(17) 0.0278(7) 0.0002(12) -0.0064(11) 0.0057(9)
C4 0.0208(7) 0.0175(12) 0.0176(17) -0.0004(6) -0.0005(6) -0.0038(13)
S1' 0.0295(19) 0.0229(17) 0.0278(7) 0.0002(12) -0.0064(11) 0.0057(9)
C1' 0.0331(16) 0.0182(13) 0.0241(10) -0.0003(12) -0.0031(13) 0.0014(8)
C2' 0.0339(12) 0.0242(11) 0.021(2) -0.0028(9) 0.0019(13) 0.0046(10)
C3' 0.0206(4) 0.0249(3) 0.0266(3) 0.0014(2) 0.0062(2) 0.0067(2)
C4' 0.0208(7) 0.0175(12) 0.0176(17) -0.0004(6) -0.0005(6) -0.0038(13)
C5 0.0174(6) 0.0186(6) 0.0218(6) -0.0022(5) 0.0005(5) -0.0015(5)
C6 0.0170(6) 0.0171(6) 0.0194(6) -0.0029(5) 0.0005(5) -0.0030(5)
C7 0.0178(6) 0.0168(6) 0.0214(6) -0.0023(5) 0.0001(5) -0.0029(5)
C8 0.0185(7) 0.0174(6) 0.0193(6) -0.0036(5) -0.0007(5) -0.0032(5)
C9 0.0182(6) 0.0192(6) 0.0187(6) -0.0002(5) -0.0001(5) 0.0006(5)
C10 0.0192(7) 0.0173(6) 0.0216(6) 0.0005(5) 0.0025(5) 0.0014(5)
C11 0.0202(7) 0.0189(6) 0.0202(6) -0.0031(5) 0.0001(5) -0.0030(5)
S2 0.0215(5) 0.0240(5) 0.0242(4) 0.0047(3) -0.0041(3) 0.0019(3)
C12 0.025(3) 0.019(2) 0.0171(7) -0.004(3) -0.002(3) -0.0014(8)
C13 0.0233(5) 0.0290(7) 0.0169(7) -0.0053(4) 0.0021(4) 0.0048(4)
C14 0.035(2) 0.0210(17) 0.0186(8) -0.0037(13) -0.0021(14) 0.0007(11)
C15 0.041(3) 0.0247(15) 0.021(3) 0.000(2) -0.010(2) 0.0045(12)
S2' 0.0233(5) 0.0290(7) 0.0169(7) -0.0053(4) 0.0021(4) 0.0048(4)
C12' 0.025(3) 0.019(2) 0.0171(7) -0.004(3) -0.002(3) -0.0014(8)
C13' 0.0215(5) 0.0240(5) 0.0242(4) 0.0047(3) -0.0041(3) 0.0019(3)
C14' 0.041(3) 0.0247(15) 0.021(3) 0.000(2) -0.010(2) 0.0045(12)
C15' 0.035(2) 0.0210(17) 0.0186(8) -0.0037(13) -0.0021(14) 0.0007(11)
C16 0.0192(7) 0.0220(6) 0.0215(7) 0.0042(5) -0.0006(5) -0.0021(5)
C17 0.0187(7) 0.0162(6) 0.0218(6) 0.0047(5) 0.0023(5) -0.0008(5)
C18 0.0243(7) 0.0219(7) 0.0327(8) -0.0012(6) 0.0043(6) -0.0001(6)
C19 0.0343(9) 0.0281(8) 0.0359(9) 0.0034(7) 0.0152(7) 0.0090(6)
C20 0.0445(10) 0.0348(8) 0.0204(7) 0.0153(7) 0.0056(7) 0.0043(6)
C21 0.0342(9) 0.0361(8) 0.0257(7) 0.0073(7) -0.0061(6) -0.0059(6)
C22 0.0225(7) 0.0264(7) 0.0252(7) 0.0002(6) 0.0018(5) -0.0024(6)

loop_
_atom_type_symbol
_atom_type_description
_atom_type_scat_dispersion_real
_atom_type_scat_dispersion_imag
_atom_type_scat_source
C C 0.0033 0.0016 'International Tables Vol C Tables 4.2.6.8 and 6.1.1.4'
H H 0.0000 0.0000 'International Tables Vol C Tables 4.2.6.8 and 6.1.1.4'
N N 0.0061 0.0033 'International Tables Vol C Tables 4.2.6.8 and 6.1.1.4'
O O 0.0106 0.0060 'International Tables Vol C Tables 4.2.6.8 and 6.1.1.4'
S S 0.1246 0.1234 'International Tables Vol C Tables 4.2.6.8 and 6.1.1.4'

loop_
_geom_angle_atom_site_label_1
_geom_angle_atom_site_label_2
_geom_angle_atom_site_label_3
_geom_angle_site_symmetry_1
_geom_angle_site_symmetry_3
_geom_angle
_geom_angle_publ_flag
C9 N1 C16 . . 109.11(10) y
C9 N1 C10 . . 110.22(10) y
C16 N1 C10 . . 110.54(11) ?
C1 S1 C4 . . 92.37(16) y
C2 C1 S1 . . 111.8(2) ?
C2 C1 H1 . . 124.1 ?
S1 C1 H1 . . 124.1 ?
C1 C2 C3 . . 111.8(3) ?
C1 C2 H2 . . 124.1 ?
C3 C2 H2 . . 124.1 ?
C4 C3 C2 . . 113.5(4) ?
C4 C3 H3 . . 123.3 ?
C2 C3 H3 . . 123.3 ?
C3 C4 C5 . . 123.9(4) ?
C3 C4 S1 . . 110.5(3) ?
C5 C4 S1 . . 125.6(2) ?
C1' S1' C4' . . 93.9(4) ?
C2' C1' S1' . . 111.4(5) ?
C2' C1' H1' . . 124.3 ?
S1' C1' H1' . . 124.3 ?
C1' C2' C3' . . 112.9(6) ?
C1' C2' H2' . . 123.5 ?
C3' C2' H2' . . 123.5 ?
C4' C3' C2' . . 111.5(6) ?
C4' C3' H3' . . 124.3 ?
C2' C3' H3' . . 124.3 ?
C3' C4' C5 . . 130.6(14) ?
C3' C4' S1' . . 109.9(6) ?
C5 C4' S1' . . 116.2(8) ?
C6 C5 C4 . . 130.75(18) y
C6 C5 C4' . . 128.6(4) ?
C6 C5 H5 . . 114.6 ?
C4 C5 H5 . . 114.6 ?
C4' C5 H5 . . 116.6 ?
C5 C6 C7 . . 117.13(12) ?
C5 C6 C10 . . 124.42(12) ?
C7 C6 C10 . . 118.43(11) ?
O1 C7 C8 . . 121.69(12) ?
O1 C7 C6 . . 120.77(12) ?
C8 C7 C6 . . 117.54(11) ?
C11 C8 C7 . . 117.02(12) ?
C11 C8 C9 . . 124.41(12) ?
C7 C8 C9 . . 118.55(11) ?
N1 C9 C8 . . 111.58(11) ?
N1 C9 H9A . . 109.3 ?
C8 C9 H9A . . 109.3 ?
N1 C9 H9B . . 109.3 ?
C8 C9 H9B . . 109.3 ?
H9A C9 H9B . . 108.0 ?
N1 C10 C6 . . 110.42(11) ?
N1 C10 H10A . . 109.6 ?
C6 C10 H10A . . 109.6 ?
N1 C10 H10B . . 109.6 ?
C6 C10 H10B . . 109.6 ?
H10A C10 H10B . . 108.1 ?
C8 C11 C12 . . 130.8(5) ?
C8 C11 C12' . . 126.7(6) ?
C8 C11 H11 . . 114.6 ?
C12 C11 H11 . . 114.6 ?
C12' C11 H11 . . 118.6 ?
C15 S2 C12 . . 92.9(2) ?
C13 C12 C11 . . 123.1(5) ?
C13 C12 S2 . . 110.5(3) ?
C11 C12 S2 . . 126.4(4) ?
C12 C13 C14 . . 114.0(4) ?
C12 C13 H13 . . 123.0 ?
C14 C13 H13 . . 123.0 ?
C15 C14 C13 . . 111.2(3) ?
C15 C14 H14 . . 124.4 ?
C13 C14 H14 . . 124.4 ?
C14 C15 S2 . . 111.3(3) ?
C14 C15 H15 . . 124.3 ?
S2 C15 H15 . . 124.3 ?
C15' S2' C12' . . 93.0(3) ?
C13' C12' C11 . . 130.6(6) ?
C13' C12' S2' . . 110.3(4) ?
C11 C12' S2' . . 119.1(5) ?
C12' C13' C14' . . 111.5(5) ?
C12' C13' H13' . . 124.2 ?
C14' C13' H13' . . 124.2 ?
C15' C14' C13' . . 114.0(5) ?
C15' C14' H14' . . 123.0 ?
C13' C14' H14' . . 123.0 ?
C14' C15' S2' . . 111.3(4) ?
C14' C15' H15' . . 124.4 ?
S2' C15' H15' . . 124.4 ?
N1 C16 C17 . . 112.48(11) ?
N1 C16 H16A . . 109.1 ?
C17 C16 H16A . . 109.1 ?
N1 C16 H16B . . 109.1 ?
C17 C16 H16B . . 109.1 ?
H16A C16 H16B . . 107.8 ?
C18 C17 C22 . . 118.98(13) ?
C18 C17 C16 . . 121.17(13) ?
C22 C17 C16 . . 119.85(13) ?
C17 C18 C19 . . 120.50(15) ?
C17 C18 H18 . . 119.8 ?
C19 C18 H18 . . 119.8 ?
C20 C19 C18 . . 119.98(15) ?
C20 C19 H19 . . 120.0 ?
C18 C19 H19 . . 120.0 ?
C19 C20 C21 . . 119.85(14) ?
C19 C20 H20 . . 120.1 ?
C21 C20 H20 . . 120.1 ?
C20 C21 C22 . . 120.19(16) ?
C20 C21 H21 . . 119.9 ?
C22 C21 H21 . . 119.9 ?
C21 C22 C17 . . 120.50(15) ?
C21 C22 H22 . . 119.7 ?
C17 C22 H22 . . 119.7 ?

loop_
_geom_bond_atom_site_label_1
_geom_bond_atom_site_label_2
_geom_bond_site_symmetry_2
_geom_bond_distance
_geom_bond_publ_flag
O1 C7 . 1.2301(17) y
N1 C9 . 1.4659(16) ?
N1 C16 . 1.4688(17) y
N1 C10 . 1.4696(16) ?
S1 C1 . 1.715(3) ?
S1 C4 . 1.735(3) ?
C1 C2 . 1.366(4) ?
C1 H1 . 0.9500 ?
C2 C3 . 1.439(6) ?
C2 H2 . 0.9500 ?
C3 C4 . 1.359(5) ?
C3 H3 . 0.9500 ?
C4 C5 . 1.441(3) ?
S1' C1' . 1.677(9) ?
S1' C4' . 1.720(9) ?
C1' C2' . 1.342(9) ?
C1' H1' . 0.9500 ?
C2' C3' . 1.458(8) ?
C2' H2' . 0.9500 ?
C3' C4' . 1.361(9) ?
C3' H3' . 0.9500 ?
C4' C5 . 1.479(9) ?
C5 C6 . 1.3484(19) ?
C5 H5 . 0.9500 ?
C6 C7 . 1.4917(18) ?
C6 C10 . 1.5007(18) ?
C7 C8 . 1.4870(18) ?
C8 C11 . 1.3515(19) y
C8 C9 . 1.5031(18) ?
C9 H9A . 0.9900 ?
C9 H9B . 0.9900 ?
C10 H10A . 0.9900 ?
C10 H10B . 0.9900 ?
C11 C12 . 1.413(4) ?
C11 C12' . 1.497(5) ?
C11 H11 . 0.9500 ?
S2 C15 . 1.704(4) ?
S2 C12 . 1.716(6) ?
C12 C13 . 1.355(6) ?
C13 C14 . 1.428(5) ?
C13 H13 . 0.9500 ?
C14 C15 . 1.381(5) ?
C14 H14 . 0.9500 ?
C15 H15 . 0.9500 ?
S2' C15' . 1.707(5) ?
S2' C12' . 1.735(7) ?
C12' C13' . 1.372(8) ?
C13' C14' . 1.450(7) ?
C13' H13' . 0.9500 ?
C14' C15' . 1.336(6) ?
C14' H14' . 0.9500 ?
C15' H15' . 0.9500 ?
C16 C17 . 1.5108(18) ?
C16 H16A . 0.9900 ?
C16 H16B . 0.9900 ?
C17 C18 . 1.385(2) ?
C17 C22 . 1.390(2) ?
C18 C19 . 1.395(2) ?
C18 H18 . 0.9500 ?
C19 C20 . 1.378(3) ?
C19 H19 . 0.9500 ?
C20 C21 . 1.384(3) ?
C20 H20 . 0.9500 ?
C21 C22 . 1.385(2) ?
C21 H21 . 0.9500 ?
C22 H22 . 0.9500 ?

loop_
_geom_hbond_atom_site_label_D
_geom_hbond_atom_site_label_H
_geom_hbond_atom_site_label_A
_geom_hbond_site_symmetry_A
_geom_hbond_distance_DH
_geom_hbond_distance_HA
_geom_hbond_distance_DA
_geom_hbond_angle_DHA
C9 H9A O1 1_655 0.99 2.59 3.4946(18) 151
C10 H10B O1 1_655 0.99 2.56 3.4747(18) 153
C11 H11 O1 2_576 0.95 2.45 3.319(2) 153
C13 H13 O1 2_576 0.95 2.56 3.338(6) 140
C2 H2 Cg6 1_465 0.95 2.68 3.520(5) 148

loop_
_geom_torsion_atom_site_label_1
_geom_torsion_atom_site_label_2
_geom_torsion_atom_site_label_3
_geom_torsion_atom_site_label_4
_geom_torsion_site_symmetry_1
_geom_torsion_site_symmetry_2
_geom_torsion_site_symmetry_3
_geom_torsion_site_symmetry_4
_geom_torsion
_geom_torsion_publ_flag
C4 S1 C1 C2 . . . . -1.8(8) y
S1 C1 C2 C3 . . . . 1.4(9) ?
C1 C2 C3 C4 . . . . -0.1(12) ?
C2 C3 C4 C5 . . . . 178.1(10) ?
C2 C3 C4 S1 . . . . -1.2(13) ?
C1 S1 C4 C3 . . . . 1.7(10) ?
C1 S1 C4 C5 . . . . -177.6(10) ?
C4' S1' C1' C2' . . . . -2(3) ?
S1' C1' C2' C3' . . . . -2(3) ?
C1' C2' C3' C4' . . . . 6(4) ?
C2' C3' C4' C5 . . . . -166(3) ?
C2' C3' C4' S1' . . . . -7(4) ?
C1' S1' C4' C3' . . . . 5(3) ?
C1' S1' C4' C5 . . . . 167(3) ?
C3 C4 C5 C6 . . . . -180.0(8) ?
S1 C4 C5 C6 . . . . -0.7(15) y
C3 C4 C5 C4' . . . . 117(16) ?
S1 C4 C5 C4' . . . . -64(14) ?
C3' C4' C5 C6 . . . . -20(6) ?
S1' C4' C5 C6 . . . . -177.4(12) ?
C3' C4' C5 C4 . . . . 100(18) ?
S1' C4' C5 C4 . . . . -57(12) ?
C4 C5 C6 C7 . . . . 173.6(8) ?
C4' C5 C6 C7 . . . . 179(2) ?
C4 C5 C6 C10 . . . . -4.6(8) ?
C4' C5 C6 C10 . . . . 1(2) ?
C5 C6 C7 O1 . . . . 3.41(19) ?
C10 C6 C7 O1 . . . . -178.32(12) ?
C5 C6 C7 C8 . . . . -175.80(12) ?
C10 C6 C7 C8 . . . . 2.48(18) ?
O1 C7 C8 C11 . . . . -6.0(2) ?
C6 C7 C8 C11 . . . . 173.18(12) ?
O1 C7 C8 C9 . . . . 175.57(12) ?
C6 C7 C8 C9 . . . . -5.24(18) ?
C16 N1 C9 C8 . . . . -177.33(11) ?
C10 N1 C9 C8 . . . . 61.11(15) ?
C11 C8 C9 N1 . . . . 155.81(13) ?
C7 C8 C9 N1 . . . . -25.90(16) ?
C9 N1 C10 C6 . . . . -63.56(14) ?
C16 N1 C10 C6 . . . . 175.74(11) ?
C5 C6 C10 N1 . . . . -150.83(13) ?
C7 C6 C10 N1 . . . . 31.04(16) ?
C7 C8 C11 C12 . . . . -180(3) ?
C9 C8 C11 C12 . . . . -1(3) ?
C7 C8 C11 C12' . . . . -177(4) ?
C9 C8 C11 C12' . . . . 1(4) ?
C8 C11 C12 C13 . . . . -173(2) ?
C8 C11 C12 S2 . . . . 7(6) ?
C15 S2 C12 C13 . . . . 0(3) ?
C15 S2 C12 C11 . . . . -179(4) ?
C11 C12 C13 C14 . . . . -180(3) ?
S2 C12 C13 C14 . . . . 0(4) ?
C12 C13 C14 C15 . . . . -1(3) ?
C13 C14 C15 S2 . . . . 1.3(7) ?
C12 S2 C15 C14 . . . . -0.9(19) ?
C8 C11 C12' C13' . . . . 11(9) ?
C8 C11 C12' S2' . . . . -169(2) ?
C15' S2' C12' C13' . . . . -2(5) ?
C15' S2' C12' C11 . . . . 178(5) ?
C11 C12' C13' C14' . . . . -178(6) ?
S2' C12' C13' C14' . . . . 2(5) ?
C12' C13' C14' C15' . . . . -1(4) ?
C13' C14' C15' S2' . . . . -0.4(13) ?
C12' S2' C15' C14' . . . . 1(3) ?
C9 N1 C16 C17 . . . . 177.35(11) ?
C10 N1 C16 C17 . . . . -61.29(15) ?
N1 C16 C17 C18 . . . . 123.42(14) ?
N1 C16 C17 C22 . . . . -56.69(16) ?
C22 C17 C18 C19 . . . . -0.1(2) ?
C16 C17 C18 C19 . . . . 179.75(12) ?
C17 C18 C19 C20 . . . . 0.2(2) ?
C18 C19 C20 C21 . . . . -0.1(2) ?
C19 C20 C21 C22 . . . . -0.1(2) ?
C20 C21 C22 C17 . . . . 0.2(2) ?
C18 C17 C22 C21 . . . . -0.1(2) ?
C16 C17 C22 C21 . . . . -179.98(13) ?
